data_7249522
loop_
_publ_author_name
'Zhang, Guoqiang'
'Pan, Rongkai'
'Liu, Shenggui'
'Chen, Huihui'

_publ_section_title
;
 Synthesis, crystal structures and luminescence properties of Zn(ii) and
 Cd(ii) coordination compounds assembled from flexible bis(quinolyl)
 ligands with symmetrical spacers: the influence of coordinated anions
;
_journal_issue 46
_journal_name_full CrystEngComm
_journal_page_first 6627
_journal_page_last 6639
_journal_paper_doi 10.1039/D4CE00768A
_journal_volume 26
_journal_year 2024
_chemical_formula_moiety 'C42 H32 Cl4 N12 O2 S2 Zn4, 3(C3 H7 N O), 2(H2 O)'
_chemical_formula_sum 'C51 H57 Cl4 N15 O7 S2 Zn4'
_chemical_formula_weight 1459.51
_space_group_crystal_system triclinic
_space_group_IT_number 2
_space_group_name_Hall '-P 1'
_space_group_name_H-M_alt 'P -1'
_atom_sites_solution_hydrogens mixed
_atom_sites_solution_primary iterative
_audit_creation_date 2024-09-01
_audit_creation_method
;
Olex2 1.5
(compiled 2024.02.16 svn.r378c4104 for OlexSys, GUI svn.r6928)
;
_audit_update_record
;
2024-09-01 deposited with the CCDC.	2024-10-29 downloaded from the CCDC.
;
_cell_angle_alpha 110.603(11)
_cell_angle_beta 97.125(10)
_cell_angle_gamma 101.299(11)
_cell_formula_units_Z 1
_cell_length_a 11.0646(14)
_cell_length_b 11.8428(15)
_cell_length_c 12.9025(15)
_cell_measurement_reflns_used 1311
_cell_measurement_temperature 170
_cell_measurement_theta_max 19.5750
_cell_measurement_theta_min 3.8250
_cell_volume 1517.2(4)
_computing_cell_refinement 'CrysAlisPro 1.171.38.41 (Rigaku OD, 2015)'
_computing_data_collection 'CrysAlisPro 1.171.38.41 (Rigaku OD, 2015)'
_computing_data_reduction 'CrysAlisPro 1.171.38.41 (Rigaku OD, 2015)'
_computing_molecular_graphics 'Olex2 1.5 (Dolomanov et al., 2009)'
_computing_publication_material 'Olex2 1.5 (Dolomanov et al., 2009)'
_computing_structure_refinement 'SHELXL 2018/3 (Sheldrick, 2015)'
_computing_structure_solution 'olex2.solve 1.5 (Bourhis et al., 2015)'
_diffrn_ambient_temperature 170
_diffrn_detector 'CCD plate'
_diffrn_detector_area_resol_mean 8.0606
_diffrn_detector_type Eos
_diffrn_measured_fraction_theta_full 0.997
_diffrn_measured_fraction_theta_max 0.997
_diffrn_measurement_details
;
List of Runs (angles in degrees, time in seconds):

  # Type    Start    End  Width  t~exp~   \w     \q     \k     \f   Frames
#--------------------------------------------------------------------------
  1  \w    -47.00  32.00   1.00    7.50    --   15.34 -57.00 -30.00   79
  2  \w    -19.00  20.00   1.00    7.50    --  -16.28 -99.00-120.00   39
  3  \w    -45.00  32.00   1.00    7.50    --   15.34 -57.00-150.00   77
  4  \w    -11.00  44.00   1.00    7.50    --   15.34  77.00-150.00   55
  5  \w     29.00  54.00   1.00    7.50    --   15.34 -99.00  90.00   25
  6  \w    -52.00  30.00   1.00    7.50    --   15.34 -57.00  90.00   82
  7  \w     -1.00  35.00   1.00    7.50    --   15.34  57.00  90.00   36
;
_diffrn_measurement_device 'four-circle diffractometer'
_diffrn_measurement_device_type 'Xcalibur, Eos, Gemini'
_diffrn_measurement_method '\w scans'
_diffrn_orient_matrix_type 'CrysAlisPro convention (1999,Acta A55,543-557)'
_diffrn_orient_matrix_UB_11 0.0553548000
_diffrn_orient_matrix_UB_12 0.0196498000
_diffrn_orient_matrix_UB_13 -0.0182388000
_diffrn_orient_matrix_UB_21 -0.0105552000
_diffrn_orient_matrix_UB_22 0.0602633000
_diffrn_orient_matrix_UB_23 0.0137822000
_diffrn_orient_matrix_UB_31 0.0359947000
_diffrn_orient_matrix_UB_32 0.0191872000
_diffrn_orient_matrix_UB_33 0.0555530000
_diffrn_radiation_monochromator graphite
_diffrn_radiation_probe x-ray
_diffrn_radiation_type 'Mo K\a'
_diffrn_radiation_wavelength 0.71073
_diffrn_reflns_av_R_equivalents 0.0914
_diffrn_reflns_av_unetI/netI 0.1748
_diffrn_reflns_Laue_measured_fraction_full 0.997
_diffrn_reflns_Laue_measured_fraction_max 0.997
_diffrn_reflns_limit_h_max 13
_diffrn_reflns_limit_h_min -11
_diffrn_reflns_limit_k_max 14
_diffrn_reflns_limit_k_min -14
_diffrn_reflns_limit_l_max 15
_diffrn_reflns_limit_l_min -15
_diffrn_reflns_number 11409
_diffrn_reflns_point_group_measured_fraction_full 0.997
_diffrn_reflns_point_group_measured_fraction_max 0.997
_diffrn_reflns_theta_full 25.027
_diffrn_reflns_theta_max 25.027
_diffrn_reflns_theta_min 3.451
_diffrn_source 'fine-focus sealed X-ray tube'
_diffrn_source_type 'Enhance (Mo) X-ray Source'
_exptl_absorpt_coefficient_mu 1.869
_exptl_absorpt_correction_T_max 1.00000
_exptl_absorpt_correction_T_min 0.82250
_exptl_absorpt_correction_type multi-scan
_exptl_absorpt_process_details
;
CrysAlisPro 1.171.38.41 (Rigaku Oxford Diffraction, 2015)
Empirical absorption correction using spherical harmonics,
 implemented in SCALE3 ABSPACK scaling algorithm.
;
_exptl_crystal_colour 'clear brownish brown'
_exptl_crystal_colour_lustre clear
_exptl_crystal_colour_modifier brownish
_exptl_crystal_colour_primary brown
_exptl_crystal_density_diffrn 1.597
_exptl_crystal_description block
_exptl_crystal_F_000 744
_exptl_crystal_size_max 0.18
_exptl_crystal_size_mid 0.16
_exptl_crystal_size_min 0.15
_refine_diff_density_max 1.018
_refine_diff_density_min -0.649
_refine_diff_density_rms 0.113
_refine_ls_extinction_method none
_refine_ls_goodness_of_fit_ref 1.014
_refine_ls_hydrogen_treatment mixed
_refine_ls_matrix_type full
_refine_ls_number_parameters 404
_refine_ls_number_reflns 5328
_refine_ls_number_restraints 442
_refine_ls_restrained_S_all 1.271
_refine_ls_R_factor_all 0.1652
_refine_ls_R_factor_gt 0.0821
_refine_ls_shift/su_max 0.000
_refine_ls_shift/su_mean 0.000
_refine_ls_structure_factor_coef Fsqd
_refine_ls_weighting_details 'w=1/[\s^2^(Fo^2^)+(0.0587P)^2^] where P=(Fo^2^+2Fc^2^)/3'
_refine_ls_weighting_scheme calc
_refine_ls_wR_factor_gt 0.1504
_refine_ls_wR_factor_ref 0.1909
_reflns_Friedel_coverage 0.000
_reflns_number_gt 2807
_reflns_number_total 5328
_reflns_threshold_expression 'I > 2\s(I)'
_cod_data_source_file d4ce00768a2.cif
_cod_data_source_block exp_11810
_cod_depositor_comments 'Adding full bibliography for 7249521--7249527.cif.'
_cod_original_cell_volume 1517.2(3)
_cod_database_code 7249522
_shelx_shelxl_version_number 2018/3
_shelx_space_group_comment
;
The symmetry employed for this shelxl refinement is uniquely defined
by the following loop, which should always be used as a source of
symmetry information in preference to the above space-group names.
They are only intended as comments.
;
_shelx_estimated_absorpt_t_max 0.767
_shelx_estimated_absorpt_t_min 0.730
_olex2_refinement_description
;
1. Restrained distances
 C26-O4
 1.22 with sigma of 0.02
 C26-N8
 1.36 with sigma of 0.02
 O3-C23
 2.79 with sigma of 0.02
 N8-C27
 1.45 with sigma of 0.02
 N8-C25
 1.46 with sigma of 0.02
 H2B-H19_$1
 2.1 with sigma of 0.02
 H1-H2A
 2.1 with sigma of 0.02
 C26-C27
 2.46 with sigma of 0.04
 C26-C25
 2.45 with sigma of 0.04
 C26-O4
 2.797 with sigma of 0.02
 N8-C26
 1.2164 with sigma of 0.02
 C25-C26
 2.4456 with sigma of 0.02
 O4-C26
 2.4456 with sigma of 0.02
 O4-N8
 2.2984 with sigma of 0.02
 N8-C27
 1.4503 with sigma of 0.02
 C25-C27
 2.4578 with sigma of 0.02
 O4-C25
 1.2164 with sigma of 0.02
 C25-N8
 1.3625 with sigma of 0.02
 N8-C27 \\sim N8-C25
 with sigma of 0.02
2. Restrained planarity
 C26, O4, N8, C27, C25
 with sigma of 0.1
 C26, O4, N8, C25, C27
 with sigma of 0.1
3. Uiso/Uaniso restraints and constraints
C26 \\sim O4 \\sim N8 \\sim C27 \\sim C25: within 2A with sigma of 0.04 and
sigma for terminal atoms of 0.08 within 2A
C26 \\sim N8 \\sim C27 \\sim C25 \\sim O4: within 2A with sigma of 0.01 and
sigma for terminal atoms of 0.02 within 2A
O1: within 2A with sigma of 0.01 and sigma for terminal atoms of 0.02 within 2A
Uanis(C19) \\sim Ueq, Uanis(C18) \\sim Ueq, Uanis(C17) \\sim Ueq: with sigma of
0.01 and sigma for terminal atoms of 0.02
Uanis(N8) \\sim Ueq, Uanis(C26) \\sim Ueq, Uanis(C27) \\sim Ueq, Uanis(C25)
\\sim Ueq, Uanis(O4) \\sim Ueq: with sigma of 0.01 and sigma for terminal atoms
of 0.02
Uanis(O1) \\sim Ueq: with sigma of 0.01 and sigma for terminal atoms of 0.02
4. Rigid body (RIGU) restrains
 All non-hydrogen atoms
 with sigma for 1-2 distances of 0.01 and sigma for 1-3 distances of 0.02
 C26, O4, N8, C27, C25
 with sigma for 1-2 distances of 0.004 and sigma for 1-3 distances of 0.004
5. Others
 Fixed Sof: C26(0.5) H26A(0.5) H26B(0.5) H26C(0.5) O4(0.5) N8(0.5) C27(0.5)
 H27A(0.5) H27B(0.5) H27C(0.5) C25(0.5) H25(0.5)
6.a Riding coordinates:
 O1(H1), C26(H26A,H26B,H26C)
6.b Free rotating group:
 O2(H2A,H2B)
6.c Aromatic/amide H refined with riding coordinates:
 N4(H4), C10(H10), C2(H2), C5(H5), C3(H3), C15(H15), C12(H12), C6(H6), C8(H8),
 C20(H20), C18(H18), C19(H19), C17(H17), C7(H7), C14(H14), C22(H22), C25(H25)
6.d Idealised Me refined as rotating group:
 C24(H24A,H24B,H24C), C23(H23A,H23B,H23C), C27(H27A,H27B,H27C)
;
_olex2_submission_special_instructions 'No special instructions were received'
_oxdiff_exptl_absorpt_empirical_details
;
Empirical correction (ABSPACK) includes:
- Absorption correction using spherical harmonics
- Frame scaling
;
_oxdiff_exptl_absorpt_empirical_full_max 1.272
_oxdiff_exptl_absorpt_empirical_full_min 0.780

loop_
_space_group_symop_operation_xyz
'x, y, z'
'-x, -y, -z'

loop_
_atom_site_label
_atom_site_type_symbol
_atom_site_fract_x
_atom_site_fract_y
_atom_site_fract_z
_atom_site_U_iso_or_equiv
_atom_site_adp_type
_atom_site_occupancy
_atom_site_site_symmetry_order
_atom_site_calc_flag
_atom_site_refinement_flags_posn
_atom_site_refinement_flags_adp
_atom_site_refinement_flags_occupancy
_atom_site_disorder_assembly
_atom_site_disorder_group
Zn2 Zn 1.03242(10) 0.28078(10) 0.62812(8) 0.0384(3) Uani 1 1 d . . . . .
Zn1 Zn 0.80607(10) 0.40860(10) 0.32028(8) 0.0381(3) Uani 1 1 d . . . . .
S1 S 0.9612(2) 0.2803(2) 0.26004(18) 0.0429(7) Uani 1 1 d . . . . .
Cl1 Cl 0.6225(2) 0.2675(2) 0.20777(18) 0.0449(6) Uani 1 1 d . . . . .
N5 N 1.0953(7) 0.1711(7) 0.4897(5) 0.0354(18) Uani 1 1 d . . . . .
N3 N 0.9543(6) 0.3148(7) 0.4807(5) 0.0318(18) Uani 1 1 d . . . . .
N1 N 0.7190(6) 0.5306(6) 0.4522(5) 0.0313(17) Uani 1 1 d . . . . .
N2 N 0.8734(6) 0.3878(6) 0.4714(5) 0.0303(17) Uani 1 1 d . . . . .
N4 N 1.0689(6) 0.1873(6) 0.3920(5) 0.0335(18) Uani 1 1 d . . . . .
H4 H 1.099918 0.149121 0.333664 0.040 Uiso 1 1 calc R U . . .
C1 C 0.7461(8) 0.5190(8) 0.5509(7) 0.032(2) Uani 1 1 d . . . . .
C4 C 0.5853(8) 0.6642(9) 0.5331(8) 0.041(2) Uani 1 1 d . . . . .
C10 C 0.8312(7) 0.4401(8) 0.5585(7) 0.028(2) Uani 1 1 d . . . . .
H10 H 0.854173 0.428370 0.626717 0.034 Uiso 1 1 calc R U . . .
C2 C 0.6962(8) 0.5771(9) 0.6432(7) 0.041(2) Uani 1 1 d . . . . .
H2 H 0.717162 0.566093 0.712065 0.049 Uiso 1 1 calc R U . . .
C11 C 0.9935(8) 0.2637(8) 0.3847(7) 0.035(2) Uani 1 1 d . . . . .
N6 N 1.1441(7) 0.1680(7) 0.6935(6) 0.0409(19) Uani 1 1 d . . . . .
C13 C 1.1854(8) 0.0873(8) 0.6110(7) 0.035(2) Uani 1 1 d . . . . .
C9 C 0.6386(8) 0.6029(8) 0.4421(7) 0.038(2) Uani 1 1 d . . . . .
C16 C 1.2257(10) 0.0743(11) 0.8166(9) 0.060(3) Uani 1 1 d . . . . .
C5 C 0.5066(9) 0.7383(9) 0.5160(9) 0.053(3) Uani 1 1 d . . . . .
H5 H 0.470957 0.781912 0.576440 0.064 Uiso 1 1 calc R U . . .
C21 C 1.1668(10) 0.1620(10) 0.7975(8) 0.050(3) Uani 1 1 d . . . . .
C3 C 0.6180(8) 0.6490(9) 0.6347(8) 0.046(3) Uani 1 1 d . . . . .
H3 H 0.584942 0.689680 0.698173 0.055 Uiso 1 1 calc R U . . .
C15 C 1.2643(10) -0.0086(10) 0.7281(8) 0.058(3) Uani 1 1 d . . . . .
H15 H 1.302140 -0.069990 0.739255 0.069 Uiso 1 1 calc R U . . .
C12 C 1.1606(8) 0.0960(8) 0.4995(7) 0.036(2) Uani 1 1 d . . . . .
H12 H 1.191684 0.047984 0.437700 0.043 Uiso 1 1 calc R U . . .
C6 C 0.4807(10) 0.7489(11) 0.4163(11) 0.069(3) Uani 1 1 d . . . . .
H6 H 0.426201 0.799226 0.407521 0.083 Uiso 1 1 calc R U . . .
C8 C 0.6068(8) 0.6138(10) 0.3376(8) 0.049(3) Uani 1 1 d . . . . .
H8 H 0.638158 0.569096 0.274469 0.059 Uiso 1 1 calc R U . . .
C20 C 1.1298(10) 0.2476(10) 0.8867(8) 0.064(3) Uani 1 1 d . . . . .
H20 H 1.091164 0.307443 0.873114 0.077 Uiso 1 1 calc R U . . .
O1 O 1.1237(5) 0.4551(5) 0.7319(5) 0.0347(15) Uani 1 1 d . U . . .
H1 H 1.084224 0.497678 0.793485 0.03(2) Uiso 1 1 d DR . . . .
C18 C 1.2081(12) 0.1587(13) 1.0126(10) 0.086(4) Uani 1 1 d . U . . .
H18 H 1.224413 0.159561 1.086947 0.103 Uiso 1 1 calc R U . . .
C19 C 1.1490(11) 0.2456(12) 0.9939(9) 0.076(4) Uani 1 1 d . U . . .
H19 H 1.122396 0.302416 1.053666 0.091 Uiso 1 1 calc R U . . .
C17 C 1.2432(12) 0.0731(12) 0.9287(9) 0.085(4) Uani 1 1 d . U . . .
H17 H 1.279131 0.012461 0.943678 0.101 Uiso 1 1 calc R U . . .
Cl2 Cl 0.8516(2) 0.2145(2) 0.6796(2) 0.0527(7) Uani 1 1 d . . . . .
C7 C 0.5299(9) 0.6898(10) 0.3272(9) 0.059(3) Uani 1 1 d . . . . .
H7 H 0.511508 0.700642 0.257982 0.071 Uiso 1 1 calc R U . . .
C14 C 1.2468(9) 0.0004(9) 0.6268(8) 0.050(3) Uani 1 1 d . . . . .
H14 H 1.276000 -0.052023 0.566175 0.060 Uiso 1 1 calc R U . . .
O3 O 0.7869(7) -0.0726(7) 0.7489(6) 0.069(2) Uani 1 1 d D . . . .
N7 N 0.7412(9) 0.0936(9) 0.8769(7) 0.061(3) Uani 1 1 d . . . . .
C22 C 0.8178(12) 0.0264(12) 0.8277(9) 0.071(3) Uani 1 1 d . . . . .
H22 H 0.905626 0.060657 0.858306 0.085 Uiso 1 1 calc R U . . .
C24 C 0.7912(13) 0.2135(13) 0.9651(10) 0.110(5) Uani 1 1 d . . . . .
H24A H 0.759407 0.214716 1.032980 0.164 Uiso 1 1 calc R U . . .
H24B H 0.765378 0.276528 0.940987 0.164 Uiso 1 1 calc R U . . .
H24C H 0.883460 0.232133 0.982289 0.164 Uiso 1 1 calc R U . . .
C23 C 0.6100(13) 0.0561(14) 0.8310(12) 0.130(6) Uani 1 1 d D . . . .
H23A H 0.587878 0.113021 0.796663 0.195 Uiso 1 1 calc R U . . .
H23B H 0.563804 0.058188 0.891470 0.195 Uiso 1 1 calc R U . . .
H23C H 0.587603 -0.029025 0.773223 0.195 Uiso 1 1 calc R U . . .
O2 O 0.9406(15) 0.4882(11) 0.8912(9) 0.169(5) Uani 1 1 d G . . . .
H2A H 0.931252 0.411822 0.844403 0.253 Uiso 1 1 d DG U . . .
H2B H 0.901250 0.521371 0.851641 0.253 Uiso 1 1 d DG U . . .
C26 C 1.634(3) 0.401(3) 1.035(3) 0.206(11) Uani 0.5 1 d D U P A -1
H26A H 1.700164 0.360201 1.011864 0.309 Uiso 0.5 1 d R U P A -1
H26B H 1.555054 0.337931 1.020794 0.309 Uiso 0.5 1 d R U P A -1
H26C H 1.658654 0.453611 1.116594 0.309 Uiso 0.5 1 d R U P A -1
O4 O 1.447(2) 0.433(3) 1.043(2) 0.195(9) Uani 0.5 1 d D U P A -1
N8 N 1.610(2) 0.4668(19) 0.9784(19) 0.187(9) Uani 0.5 1 d D U P A -1
C27 C 1.685(3) 0.509(3) 0.910(2) 0.187(11) Uani 0.5 1 d D U P A -1
H27A H 1.736821 0.594123 0.954077 0.280 Uiso 0.5 1 calc R U P A -1
H27B H 1.629721 0.507972 0.843586 0.280 Uiso 0.5 1 calc R U P A -1
H27C H 1.739734 0.453438 0.884179 0.280 Uiso 0.5 1 calc R U P A -1
C25 C 1.488(3) 0.497(4) 0.985(3) 0.174(9) Uani 0.5 1 d D U P A -1
H25 H 1.450905 0.549139 0.956807 0.209 Uiso 0.5 1 calc R U P A -1

loop_
_atom_site_aniso_label
_atom_site_aniso_U_11
_atom_site_aniso_U_22
_atom_site_aniso_U_33
_atom_site_aniso_U_23
_atom_site_aniso_U_13
_atom_site_aniso_U_12
Zn2 0.0474(7) 0.0363(7) 0.0370(6) 0.0165(5) 0.0114(5) 0.0171(6)
Zn1 0.0442(7) 0.0396(7) 0.0356(6) 0.0188(5) 0.0064(5) 0.0153(6)
S1 0.0530(16) 0.0520(18) 0.0358(13) 0.0233(13) 0.0131(11) 0.0257(14)
Cl1 0.0421(15) 0.0423(16) 0.0490(14) 0.0142(12) 0.0115(11) 0.0133(12)
N5 0.049(5) 0.038(5) 0.033(4) 0.022(4) 0.015(3) 0.022(4)
N3 0.037(5) 0.035(5) 0.035(4) 0.020(4) 0.012(3) 0.021(4)
N1 0.038(4) 0.029(5) 0.037(4) 0.019(4) 0.016(3) 0.015(4)
N2 0.040(4) 0.030(5) 0.023(4) 0.013(3) 0.004(3) 0.010(4)
N4 0.054(5) 0.026(5) 0.027(4) 0.013(3) 0.012(3) 0.016(4)
C1 0.039(6) 0.031(6) 0.034(5) 0.017(4) 0.014(4) 0.015(4)
C4 0.027(5) 0.032(6) 0.060(6) 0.013(5) 0.010(4) 0.009(4)
C10 0.037(5) 0.025(5) 0.029(4) 0.016(4) 0.009(4) 0.009(4)
C2 0.037(6) 0.040(6) 0.048(5) 0.019(5) 0.011(4) 0.009(5)
C11 0.042(6) 0.030(6) 0.038(5) 0.017(5) 0.012(4) 0.012(5)
N6 0.054(5) 0.025(5) 0.045(4) 0.017(4) 0.004(4) 0.009(4)
C13 0.036(6) 0.023(5) 0.039(5) 0.010(4) -0.005(4) 0.001(4)
C9 0.040(6) 0.024(6) 0.051(5) 0.019(5) 0.005(4) 0.007(4)
C16 0.068(8) 0.058(8) 0.059(6) 0.038(6) -0.004(6) 0.012(6)
C5 0.049(7) 0.039(7) 0.071(7) 0.018(6) 0.004(5) 0.017(5)
C21 0.060(7) 0.043(7) 0.046(6) 0.019(5) 0.007(5) 0.012(5)
C3 0.034(6) 0.049(7) 0.053(6) 0.015(5) 0.019(5) 0.012(5)
C15 0.078(8) 0.048(7) 0.064(6) 0.039(6) 0.001(6) 0.028(6)
C12 0.038(6) 0.022(5) 0.047(5) 0.014(5) 0.007(4) 0.008(4)
C6 0.052(8) 0.060(9) 0.112(9) 0.043(8) 0.022(7) 0.031(7)
C8 0.035(6) 0.067(8) 0.051(6) 0.030(6) 0.003(5) 0.017(5)
C20 0.086(9) 0.065(8) 0.054(6) 0.034(6) 0.012(6) 0.031(7)
O1 0.037(3) 0.027(3) 0.044(3) 0.019(3) 0.009(3) 0.004(3)
C18 0.111(8) 0.087(8) 0.070(6) 0.047(6) 0.007(6) 0.024(6)
C19 0.095(7) 0.086(8) 0.051(5) 0.033(6) 0.010(5) 0.025(6)
C17 0.110(8) 0.086(8) 0.066(6) 0.041(6) 0.000(6) 0.034(6)
Cl2 0.0543(17) 0.0552(19) 0.0619(16) 0.0345(14) 0.0213(13) 0.0155(14)
C7 0.046(7) 0.075(9) 0.076(7) 0.048(7) 0.008(6) 0.027(6)
C14 0.061(7) 0.036(6) 0.061(6) 0.023(5) 0.012(5) 0.023(5)
O3 0.097(6) 0.049(5) 0.059(5) 0.011(4) 0.034(4) 0.025(5)
N7 0.082(7) 0.060(7) 0.051(5) 0.022(5) 0.027(5) 0.027(6)
C22 0.087(9) 0.077(9) 0.065(8) 0.032(7) 0.036(7) 0.035(8)
C24 0.132(13) 0.095(11) 0.073(8) -0.003(8) 0.044(8) 0.016(10)
C23 0.087(11) 0.127(15) 0.146(13) 0.013(11) 0.008(10) 0.050(11)
O2 0.287(17) 0.128(10) 0.138(8) 0.058(8) 0.090(10) 0.116(11)
C26 0.229(16) 0.205(16) 0.186(15) 0.075(11) 0.040(13) 0.064(12)
O4 0.187(14) 0.207(15) 0.166(13) 0.074(10) -0.001(10) 0.014(12)
N8 0.189(10) 0.185(11) 0.181(10) 0.066(7) 0.032(7) 0.046(7)
C27 0.176(15) 0.192(16) 0.179(15) 0.059(12) 0.037(11) 0.041(13)
C25 0.175(11) 0.180(11) 0.162(10) 0.063(7) 0.037(7) 0.038(7)

loop_
_atom_type_symbol
_atom_type_description
_atom_type_scat_dispersion_real
_atom_type_scat_dispersion_imag
_atom_type_scat_source
C C 0.0033 0.0016 'International Tables Vol C Tables 4.2.6.8 and 6.1.1.4'
H H 0.0000 0.0000 'International Tables Vol C Tables 4.2.6.8 and 6.1.1.4'
Cl Cl 0.1484 0.1585 'International Tables Vol C Tables 4.2.6.8 and 6.1.1.4'
N N 0.0061 0.0033 'International Tables Vol C Tables 4.2.6.8 and 6.1.1.4'
O O 0.0106 0.0060 'International Tables Vol C Tables 4.2.6.8 and 6.1.1.4'
S S 0.1246 0.1234 'International Tables Vol C Tables 4.2.6.8 and 6.1.1.4'
Zn Zn 0.2839 1.4301 'International Tables Vol C Tables 4.2.6.8 and 6.1.1.4'

loop_
_geom_angle_atom_site_label_1
_geom_angle_atom_site_label_2
_geom_angle_atom_site_label_3
_geom_angle
_geom_angle_site_symmetry_1
_geom_angle_site_symmetry_3
_geom_angle_publ_flag
N5 Zn2 N3 72.8(3) . . ?
N5 Zn2 N6 73.8(3) . . ?
N5 Zn2 Cl2 123.9(2) . . ?
N3 Zn2 N6 146.5(3) . . ?
N3 Zn2 Cl2 99.83(19) . . ?
O1 Zn2 N5 124.7(3) . . ?
O1 Zn2 N3 99.8(2) . . ?
O1 Zn2 N6 101.5(2) . . ?
O1 Zn2 Cl2 111.41(18) . . ?
Cl2 Zn2 N6 96.0(2) . . ?
Cl1 Zn1 S1 99.75(9) . . ?
N1 Zn1 S1 152.90(17) . . ?
N1 Zn1 Cl1 97.46(19) . . ?
N2 Zn1 S1 78.4(2) . . ?
N2 Zn1 Cl1 116.2(2) . . ?
N2 Zn1 N1 75.3(2) . . ?
O1 Zn1 S1 96.86(18) 2_766 . ?
O1 Zn1 Cl1 115.66(16) 2_766 . ?
O1 Zn1 N1 94.3(2) 2_766 . ?
O1 Zn1 N2 128.0(2) 2_766 . ?
C11 S1 Zn1 94.5(3) . . ?
N4 N5 Zn2 117.1(5) . . ?
C12 N5 Zn2 121.1(6) . . ?
C12 N5 N4 121.7(7) . . ?
N2 N3 Zn2 129.8(5) . . ?
C11 N3 Zn2 117.1(5) . . ?
C11 N3 N2 113.0(6) . . ?
C1 N1 Zn1 111.2(5) . . ?
C1 N1 C9 118.3(7) . . ?
C9 N1 Zn1 130.3(5) . . ?
N3 N2 Zn1 124.6(5) . . ?
C10 N2 Zn1 117.9(5) . . ?
C10 N2 N3 117.4(6) . . ?
N5 N4 H4 120.4 . . ?
N5 N4 C11 119.1(7) . . ?
C11 N4 H4 120.4 . . ?
N1 C1 C10 117.0(7) . . ?
N1 C1 C2 122.5(8) . . ?
C2 C1 C10 120.6(7) . . ?
C5 C4 C9 117.8(9) . . ?
C3 C4 C9 117.3(8) . . ?
C3 C4 C5 124.9(9) . . ?
N2 C10 C1 118.3(7) . . ?
N2 C10 H10 120.9 . . ?
C1 C10 H10 120.9 . . ?
C1 C2 H2 120.1 . . ?
C3 C2 C1 119.8(8) . . ?
C3 C2 H2 120.1 . . ?
N3 C11 S1 129.2(7) . . ?
N3 C11 N4 113.1(7) . . ?
N4 C11 S1 117.7(6) . . ?
C13 N6 Zn2 112.8(5) . . ?
C13 N6 C21 116.0(8) . . ?
C21 N6 Zn2 131.0(7) . . ?
N6 C13 C12 115.1(8) . . ?
N6 C13 C14 124.1(8) . . ?
C14 C13 C12 120.8(9) . . ?
N1 C9 C4 121.7(8) . . ?
N1 C9 C8 119.0(8) . . ?
C8 C9 C4 119.3(8) . . ?
C21 C16 C17 117.9(11) . . ?
C15 C16 C21 119.9(9) . . ?
C15 C16 C17 122.2(10) . . ?
C4 C5 H5 119.4 . . ?
C6 C5 C4 121.3(10) . . ?
C6 C5 H5 119.4 . . ?
N6 C21 C16 121.8(9) . . ?
N6 C21 C20 117.8(9) . . ?
C16 C21 C20 120.3(9) . . ?
C4 C3 H3 119.8 . . ?
C2 C3 C4 120.4(9) . . ?
C2 C3 H3 119.8 . . ?
C16 C15 H15 120.8 . . ?
C14 C15 C16 118.4(9) . . ?
C14 C15 H15 120.8 . . ?
N5 C12 C13 117.0(8) . . ?
N5 C12 H12 121.5 . . ?
C13 C12 H12 121.5 . . ?
C5 C6 H6 119.0 . . ?
C5 C6 C7 121.9(10) . . ?
C7 C6 H6 119.0 . . ?
C9 C8 H8 120.1 . . ?
C7 C8 C9 119.7(9) . . ?
C7 C8 H8 120.1 . . ?
C21 C20 H20 119.7 . . ?
C19 C20 C21 120.7(10) . . ?
C19 C20 H20 119.7 . . ?
Zn2 O1 Zn1 124.3(3) . 2_766 ?
Zn2 O1 H1 117.3 . . ?
Zn1 O1 H1 102.9 2_766 . ?
C19 C18 H18 118.8 . . ?
C17 C18 H18 118.8 . . ?
C17 C18 C19 122.4(11) . . ?
C20 C19 C18 118.8(12) . . ?
C20 C19 H19 120.6 . . ?
C18 C19 H19 120.6 . . ?
C16 C17 H17 120.1 . . ?
C18 C17 C16 119.8(11) . . ?
C18 C17 H17 120.1 . . ?
C6 C7 C8 119.8(10) . . ?
C6 C7 H7 120.1 . . ?
C8 C7 H7 120.1 . . ?
C13 C14 H14 120.2 . . ?
C15 C14 C13 119.7(9) . . ?
C15 C14 H14 120.2 . . ?
C22 N7 C24 120.7(11) . . ?
C22 N7 C23 120.8(11) . . ?
C23 N7 C24 117.8(11) . . ?
O3 C22 N7 126.7(13) . . ?
O3 C22 H22 116.6 . . ?
N7 C22 H22 116.6 . . ?
N7 C24 H24A 109.5 . . ?
N7 C24 H24B 109.5 . . ?
N7 C24 H24C 109.5 . . ?
H24A C24 H24B 109.5 . . ?
H24A C24 H24C 109.5 . . ?
H24B C24 H24C 109.5 . . ?
N7 C23 H23A 109.5 . . ?
N7 C23 H23B 109.5 . . ?
N7 C23 H23C 109.5 . . ?
H23A C23 H23B 109.5 . . ?
H23A C23 H23C 109.5 . . ?
H23B C23 H23C 109.5 . . ?
H2A O2 H2B 104.5 . . ?
H26A C26 H26B 109.5 . . ?
H26A C26 H26C 109.5 . . ?
H26B C26 H26C 109.4 . . ?
N8 C26 H26A 112.0 . . ?
N8 C26 H26B 105.9 . . ?
N8 C26 H26C 110.4 . . ?
C26 N8 C27 128.0(18) . . ?
C26 N8 C25 113.4(11) . . ?
C27 N8 C25 118.6(16) . . ?
N8 C27 H27A 109.5 . . ?
N8 C27 H27B 109.5 . . ?
N8 C27 H27C 109.5 . . ?
H27A C27 H27B 109.5 . . ?
H27A C27 H27C 109.5 . . ?
H27B C27 H27C 109.5 . . ?
O4 C25 N8 98.7(11) . . ?
O4 C25 H25 130.6 . . ?
N8 C25 H25 130.6 . . ?

loop_
_geom_bond_atom_site_label_1
_geom_bond_atom_site_label_2
_geom_bond_distance
_geom_bond_site_symmetry_2
_geom_bond_publ_flag
Zn2 N5 2.096(7) . ?
Zn2 N3 2.191(6) . ?
Zn2 N6 2.280(7) . ?
Zn2 O1 1.994(6) . ?
Zn2 Cl2 2.267(3) . ?
Zn1 S1 2.526(3) . ?
Zn1 Cl1 2.293(3) . ?
Zn1 N1 2.266(6) . ?
Zn1 N2 2.114(6) . ?
Zn1 O1 2.017(5) 2_766 ?
S1 C11 1.692(8) . ?
N5 N4 1.345(8) . ?
N5 C12 1.280(10) . ?
N3 N2 1.382(8) . ?
N3 C11 1.340(10) . ?
N1 C1 1.333(9) . ?
N1 C9 1.374(10) . ?
N2 C10 1.272(9) . ?
N4 H4 0.8800 . ?
N4 C11 1.364(10) . ?
C1 C10 1.469(11) . ?
C1 C2 1.389(11) . ?
C4 C9 1.411(11) . ?
C4 C5 1.403(12) . ?
C4 C3 1.399(12) . ?
C10 H10 0.9500 . ?
C2 H2 0.9500 . ?
C2 C3 1.348(11) . ?
N6 C13 1.353(10) . ?
N6 C21 1.365(10) . ?
C13 C12 1.475(11) . ?
C13 C14 1.396(11) . ?
C9 C8 1.408(11) . ?
C16 C21 1.403(13) . ?
C16 C15 1.396(14) . ?
C16 C17 1.440(13) . ?
C5 H5 0.9500 . ?
C5 C6 1.337(13) . ?
C21 C20 1.407(13) . ?
C3 H3 0.9500 . ?
C15 H15 0.9500 . ?
C15 C14 1.341(11) . ?
C12 H12 0.9500 . ?
C6 H6 0.9500 . ?
C6 C7 1.359(13) . ?
C8 H8 0.9500 . ?
C8 C7 1.381(12) . ?
C20 H20 0.9500 . ?
C20 C19 1.382(12) . ?
O1 H1 0.9832 . ?
C18 H18 0.9500 . ?
C18 C19 1.395(16) . ?
C18 C17 1.355(15) . ?
C19 H19 0.9500 . ?
C17 H17 0.9500 . ?
C7 H7 0.9500 . ?
C14 H14 0.9500 . ?
O3 C22 1.202(12) . ?
N7 C22 1.341(13) . ?
N7 C24 1.421(13) . ?
N7 C23 1.415(14) . ?
C22 H22 0.9500 . ?
C24 H24A 0.9800 . ?
C24 H24B 0.9800 . ?
C24 H24C 0.9800 . ?
C23 H23A 0.9800 . ?
C23 H23B 0.9800 . ?
C23 H23C 0.9800 . ?
O2 H2A 0.8700 . ?
O2 H2B 0.8703 . ?
C26 H26A 0.9803 . ?
C26 H26B 0.9801 . ?
C26 H26C 0.9800 . ?
C26 N8 1.284(13) . ?
O4 C25 1.298(19) . ?
N8 C27 1.437(11) . ?
N8 C25 1.463(11) . ?
C27 H27A 0.9800 . ?
C27 H27B 0.9800 . ?
C27 H27C 0.9800 . ?
C25 H25 0.9500 . ?

loop_
_geom_torsion_atom_site_label_1
_geom_torsion_atom_site_label_2
_geom_torsion_atom_site_label_3
_geom_torsion_atom_site_label_4
_geom_torsion
_geom_torsion_site_symmetry_1
_geom_torsion_site_symmetry_2
_geom_torsion_site_symmetry_3
_geom_torsion_site_symmetry_4
_geom_torsion_publ_flag
Zn2 N5 N4 C11 -6.3(10) . . . . ?
Zn2 N5 C12 C13 2.0(11) . . . . ?
Zn2 N3 N2 Zn1 -179.4(3) . . . . ?
Zn2 N3 N2 C10 -3.7(11) . . . . ?
Zn2 N3 C11 S1 -174.8(5) . . . . ?
Zn2 N3 C11 N4 5.8(10) . . . . ?
Zn2 N6 C13 C12 5.2(10) . . . . ?
Zn2 N6 C13 C14 -174.5(7) . . . . ?
Zn2 N6 C21 C16 172.0(7) . . . . ?
Zn2 N6 C21 C20 -8.4(14) . . . . ?
Zn1 S1 C11 N3 -5.4(9) . . . . ?
Zn1 S1 C11 N4 174.0(6) . . . . ?
Zn1 N1 C1 C10 4.2(9) . . . . ?
Zn1 N1 C1 C2 -175.2(7) . . . . ?
Zn1 N1 C9 C4 174.2(6) . . . . ?
Zn1 N1 C9 C8 -4.5(12) . . . . ?
Zn1 N2 C10 C1 -4.5(10) . . . . ?
N5 N4 C11 S1 -179.3(6) . . . . ?
N5 N4 C11 N3 0.1(11) . . . . ?
N3 N2 C10 C1 179.4(7) . . . . ?
N1 C1 C10 N2 -0.1(12) . . . . ?
N1 C1 C2 C3 -0.5(14) . . . . ?
N1 C9 C8 C7 -177.6(9) . . . . ?
N2 N3 C11 S1 2.1(11) . . . . ?
N2 N3 C11 N4 -177.3(7) . . . . ?
N4 N5 C12 C13 179.0(7) . . . . ?
C1 N1 C9 C4 0.2(13) . . . . ?
C1 N1 C9 C8 -178.6(8) . . . . ?
C1 C2 C3 C4 0.9(14) . . . . ?
C4 C9 C8 C7 3.6(14) . . . . ?
C4 C5 C6 C7 -0.7(17) . . . . ?
C10 C1 C2 C3 -179.9(8) . . . . ?
C2 C1 C10 N2 179.3(8) . . . . ?
C11 N3 N2 Zn1 4.1(10) . . . . ?
C11 N3 N2 C10 179.9(7) . . . . ?
N6 C13 C12 N5 -5.0(12) . . . . ?
N6 C13 C14 C15 2.0(15) . . . . ?
N6 C21 C20 C19 179.4(10) . . . . ?
C13 N6 C21 C16 -2.1(14) . . . . ?
C13 N6 C21 C20 177.6(9) . . . . ?
C9 N1 C1 C10 179.4(7) . . . . ?
C9 N1 C1 C2 0.0(13) . . . . ?
C9 C4 C5 C6 1.3(15) . . . . ?
C9 C4 C3 C2 -0.8(14) . . . . ?
C9 C8 C7 C6 -3.1(15) . . . . ?
C16 C21 C20 C19 -1.0(17) . . . . ?
C16 C15 C14 C13 -3.2(16) . . . . ?
C5 C4 C9 N1 178.5(8) . . . . ?
C5 C4 C9 C8 -2.7(13) . . . . ?
C5 C4 C3 C2 -178.9(9) . . . . ?
C5 C6 C7 C8 1.6(17) . . . . ?
C21 N6 C13 C12 -179.6(7) . . . . ?
C21 N6 C13 C14 0.7(13) . . . . ?
C21 C16 C15 C14 1.8(17) . . . . ?
C21 C16 C17 C18 -2.9(18) . . . . ?
C21 C20 C19 C18 1.3(18) . . . . ?
C3 C4 C9 N1 0.2(13) . . . . ?
C3 C4 C9 C8 179.0(8) . . . . ?
C3 C4 C5 C6 179.4(10) . . . . ?
C15 C16 C21 N6 0.9(16) . . . . ?
C15 C16 C21 C20 -178.7(10) . . . . ?
C15 C16 C17 C18 177.6(12) . . . . ?
C12 N5 N4 C11 176.6(8) . . . . ?
C12 C13 C14 C15 -177.7(9) . . . . ?
C19 C18 C17 C16 3(2) . . . . ?
C17 C16 C21 N6 -178.6(10) . . . . ?
C17 C16 C21 C20 1.8(16) . . . . ?
C17 C16 C15 C14 -178.7(10) . . . . ?
C17 C18 C19 C20 -3(2) . . . . ?
C14 C13 C12 N5 174.7(8) . . . . ?
C24 N7 C22 O3 -175.8(11) . . . . ?
C23 N7 C22 O3 -5.8(19) . . . . ?
C26 N8 C25 O4 -5.5(18) . . . . ?
C27 N8 C25 O4 173.3(14) . . . . ?
